data_7221972
loop_
_publ_author_name
'Chai, Dong-Feng'
'Ma, Zhuo'
'Yan, Hong'
'Qiu, Yunfeng'
'Liu, Hong'
'Guo, Huadong'
'Gao, Guang-Gang'

_publ_section_title
;
 Synergistic Effect of Sandwich Polyoxometalates and Copper-Imidazole
 Complexes for Enhancing Peroxidase-like Activity
;
_journal_name_full 'RSC Adv.'
_journal_paper_doi 10.1039/C5RA13265G
_journal_year 2015
_chemical_formula_sum 'C42 H112 Cu7 N28 Na4 O94 Sb2 W18'
_chemical_formula_weight 6602.89
_space_group_crystal_system monoclinic
_space_group_IT_number 11
_space_group_name_Hall '-P 2yb'
_space_group_name_H-M_alt 'P 1 21/m 1'
_symmetry_space_group_name_Hall '-P 2yb'
_symmetry_space_group_name_H-M 'P 1 21/m 1'
_atom_sites_solution_hydrogens geom
_audit_creation_method SHELXL-2014/7
_audit_update_record
;
2015-08-21 deposited with the CCDC.
2015-08-27 downloaded from the CCDC.
;
_cell_angle_alpha 90
_cell_angle_beta 103.4610(10)
_cell_angle_gamma 90
_cell_formula_units_Z 2
_cell_length_a 14.0510(13)
_cell_length_b 32.530(3)
_cell_length_c 17.9902(17)
_cell_measurement_reflns_used 2950
_cell_measurement_temperature 293(2)
_cell_measurement_theta_max 28.3752
_cell_measurement_theta_min 2.2483
_cell_volume 7997.0(13)
_computing_structure_refinement 'SHELXL-2014/7 (Sheldrick, 2014)'
_diffrn_ambient_temperature 293(2)
_diffrn_measured_fraction_theta_full 0.999
_diffrn_measured_fraction_theta_max 0.998
_diffrn_measurement_device_type 'Bruker SMART CCD APEX II'
_diffrn_measurement_method '\w scans'
_diffrn_radiation_type MoK\a
_diffrn_radiation_wavelength 0.71073
_diffrn_reflns_av_R_equivalents 0.1053
_diffrn_reflns_av_unetI/netI 0.1051
_diffrn_reflns_laue_measured_fraction_full 0.999
_diffrn_reflns_laue_measured_fraction_max 0.998
_diffrn_reflns_limit_h_max 17
_diffrn_reflns_limit_h_min -17
_diffrn_reflns_limit_k_max 39
_diffrn_reflns_limit_k_min -40
_diffrn_reflns_limit_l_max 22
_diffrn_reflns_limit_l_min -21
_diffrn_reflns_number 69047
_diffrn_reflns_point_group_measured_fraction_full 0.999
_diffrn_reflns_point_group_measured_fraction_max 0.998
_diffrn_reflns_theta_full 25.242
_diffrn_reflns_theta_max 26.066
_diffrn_reflns_theta_min 2.082
_diffrn_source 'fine-focus sealed tube'
_exptl_absorpt_coefficient_mu 14.219
_exptl_absorpt_correction_T_max 0.429
_exptl_absorpt_correction_T_min 0.298
_exptl_absorpt_correction_type multi-scan
_exptl_crystal_colour 'blue violet'
_exptl_crystal_density_diffrn 2.742
_exptl_crystal_density_method 'not measured'
_exptl_crystal_description block
_exptl_crystal_F_000 5736.0
_exptl_crystal_size_max 0.080
_exptl_crystal_size_mid 0.060
_exptl_crystal_size_min 0.050
_platon_squeeze_details
;
;
_refine_diff_density_max 1.286
_refine_diff_density_min -1.314
_refine_diff_density_rms 0.260
_refine_ls_extinction_method none
_refine_ls_goodness_of_fit_ref 0.998
_refine_ls_hydrogen_treatment constr
_refine_ls_matrix_type full
_refine_ls_number_parameters 812
_refine_ls_number_reflns 16113
_refine_ls_number_restraints 1
_refine_ls_restrained_S_all 0.998
_refine_ls_R_factor_all 0.0963
_refine_ls_R_factor_gt 0.0478
_refine_ls_shift/su_max 0.001
_refine_ls_shift/su_mean 0.000
_refine_ls_structure_factor_coef Fsqd
_refine_ls_weighting_details 'w=1/[\s^2^(Fo^2^)+(0.0140P)^2^] where P=(Fo^2^+2Fc^2^)/3'
_refine_ls_weighting_scheme calc
_refine_ls_wR_factor_gt 0.0753
_refine_ls_wR_factor_ref 0.0826
_reflns_Friedel_coverage 0.000
_reflns_number_gt 9318
_reflns_number_total 16113
_reflns_threshold_expression 'I > 2\s(I)'
_cod_data_source_file c5ra13265g2.cif
_cod_data_source_block 2
_cod_database_code 7221972
_shelx_shelxl_version_number 2014/7
_shelx_space_group_comment
;
The symmetry employed for this shelxl refinement is uniquely defined
by the following loop, which should always be used as a source of
symmetry information in preference to the above space-group names.
They are only intended as comments.
;
_shelx_estimated_absorpt_t_min 0.396
_shelx_estimated_absorpt_t_max 0.536

loop_
_space_group_symop_operation_xyz
'x, y, z'
'-x, y+1/2, -z'
'-x, -y, -z'
'x, -y-1/2, z'

loop_
_atom_site_label
_atom_site_type_symbol
_atom_site_fract_x
_atom_site_fract_y
_atom_site_fract_z
_atom_site_U_iso_or_equiv
_atom_site_adp_type
_atom_site_occupancy
_atom_site_site_symmetry_order
_atom_site_calc_flag
_atom_site_refinement_flags_posn
_atom_site_refinement_flags_adp
_atom_site_refinement_flags_occupancy
_atom_site_disorder_assembly
_atom_site_disorder_group
Sb Sb 0.67120(6) 0.67587(3) 0.27331(5) 0.0231(2) Uani 1 1 d . . . . .
W1 W 0.87234(4) 0.65587(2) 0.43029(3) 0.02730(13) Uani 1 1 d . . . . .
W2 W 0.90360(4) 0.65554(2) 0.23219(3) 0.02967(14) Uani 1 1 d . . . . .
W3 W 0.70724(4) 0.65567(2) 0.08544(3) 0.03070(14) Uani 1 1 d . . . . .
W4 W 0.45997(4) 0.65644(2) 0.12218(3) 0.03158(14) Uani 1 1 d . . . . .
W5 W 0.43267(4) 0.65684(2) 0.30218(3) 0.02941(14) Uani 1 1 d . . . . .
W6 W 0.64795(4) 0.65540(2) 0.46489(3) 0.02767(13) Uani 1 1 d . . . . .
W7 W 0.73503(4) 0.57064(2) 0.39358(3) 0.02654(13) Uani 1 1 d . . . . .
W8 W 0.76251(4) 0.57039(2) 0.19255(3) 0.02871(14) Uani 1 1 d . . . . .
W9 W 0.51448(4) 0.57182(2) 0.23178(3) 0.02791(14) Uani 1 1 d . . . . .
Cu1 Cu 0.87426(15) 0.7500 0.32831(12) 0.0298(6) Uani 1 2 d S T P . .
Cu2 Cu 0.59304(15) 0.7500 0.11531(13) 0.0322(6) Uani 1 2 d S T P . .
Cu3 Cu 0.54836(15) 0.7500 0.37787(12) 0.0305(6) Uani 1 2 d S T P . .
Cu4 Cu 0.75978(12) 0.44513(6) 0.44514(10) 0.0440(5) Uani 1 1 d . . . . .
Cu5 Cu 0.40659(12) 0.45450(6) 0.18711(9) 0.0425(5) Uani 1 1 d . . . . .
Na1 Na 0.7804(5) 0.7500 0.4856(4) 0.039(2) Uani 1 2 d S T P . .
Na2 Na 0.8381(5) 0.7500 0.1344(4) 0.045(2) Uani 1 2 d S T P . .
Na3 Na 0.4010(5) 0.7500 0.1994(4) 0.043(2) Uani 1 2 d S T P . .
O1 O 0.9827(6) 0.6604(2) 0.4947(5) 0.037(2) Uani 1 1 d . . . . .
O2 O 0.8534(5) 0.5956(2) 0.4431(4) 0.031(2) Uani 1 1 d . . . . .
O3 O 0.9097(5) 0.6420(2) 0.3377(4) 0.030(2) Uani 1 1 d . . . . .
O4 O 1.0265(5) 0.6578(3) 0.2332(5) 0.042(2) Uani 1 1 d . . . . .
O5 O 0.8903(5) 0.5951(2) 0.2140(4) 0.028(2) Uani 1 1 d . . . . .
O6 O 0.8514(6) 0.6619(2) 0.1240(4) 0.033(2) Uani 1 1 d . . . . .
O7 O 0.7027(6) 0.6588(3) -0.0111(5) 0.050(3) Uani 1 1 d . . . . .
O8 O 0.7350(5) 0.5958(2) 0.0969(4) 0.028(2) Uani 1 1 d . . . . .
O9 O 0.5746(6) 0.6424(2) 0.0841(4) 0.033(2) Uani 1 1 d . . . . .
O10 O 0.3740(6) 0.6602(3) 0.0375(5) 0.039(2) Uani 1 1 d . . . . .
O11 O 0.4469(5) 0.5960(2) 0.1367(4) 0.031(2) Uani 1 1 d . . . . .
O12 O 0.3737(5) 0.6637(2) 0.1927(4) 0.028(2) Uani 1 1 d . . . . .
O13 O 0.3283(6) 0.6618(3) 0.3340(5) 0.045(3) Uani 1 1 d . . . . .
O14 O 0.4223(5) 0.5976(2) 0.2796(4) 0.027(2) Uani 1 1 d . . . . .
O15 O 0.5241(5) 0.6431(2) 0.3942(4) 0.029(2) Uani 1 1 d . . . . .
O16 O 0.6122(6) 0.6569(3) 0.5505(4) 0.039(2) Uani 1 1 d . . . . .
O17 O 0.6744(5) 0.5947(2) 0.4675(4) 0.029(2) Uani 1 1 d . . . . .
O18 O 0.7885(5) 0.6616(2) 0.5037(4) 0.027(2) Uani 1 1 d . . . . .
O19 O 0.8450(5) 0.7075(2) 0.3964(4) 0.030(2) Uani 1 1 d . . . . .
O20 O 0.8745(6) 0.7082(2) 0.2510(4) 0.033(2) Uani 1 1 d . . . . .
O21 O 0.6903(5) 0.7083(2) 0.1110(5) 0.035(2) Uani 1 1 d . . . . .
O22 O 0.5084(6) 0.7081(3) 0.1399(4) 0.035(2) Uani 1 1 d . . . . .
O23 O 0.4811(5) 0.7080(3) 0.3072(4) 0.033(2) Uani 1 1 d . . . . .
O24 O 0.6359(5) 0.7074(2) 0.4310(4) 0.026(2) Uani 1 1 d . . . . .
O25 O 0.7767(5) 0.5660(3) 0.3021(4) 0.033(2) Uani 1 1 d . . . . .
O26 O 0.6262(6) 0.5654(2) 0.1895(4) 0.031(2) Uani 1 1 d . . . . .
O27 O 0.6042(6) 0.5665(2) 0.3272(4) 0.031(2) Uani 1 1 d . . . . .
O28 O 0.7518(6) 0.5220(2) 0.4270(5) 0.035(2) Uani 1 1 d . . . . .
O29 O 0.7919(6) 0.5215(3) 0.1707(5) 0.039(2) Uani 1 1 d . . . . .
O30 O 0.4651(5) 0.5237(2) 0.2195(4) 0.033(2) Uani 1 1 d . . . . .
O31 O 0.7161(5) 0.6409(2) 0.3660(4) 0.024(2) Uani 1 1 d . . . . .
O32 O 0.7425(5) 0.6409(2) 0.2129(4) 0.024(2) Uani 1 1 d . . . . .
O33 O 0.5520(5) 0.6412(2) 0.2400(4) 0.024(2) Uani 1 1 d . . . . .
O34 O 0.7457(18) 0.7500 0.6091(15) 0.199(11) Uiso 1 2 d S . P . .
O35 O 0.9696(14) 0.7500 0.5498(12) 0.140(8) Uiso 1 2 d S . P . .
O36 O 1.0433(9) 0.7500 0.3858(9) 0.067(5) Uani 1 2 d S T P . .
O37 O 1.0209(17) 0.7500 0.1595(14) 0.182(10) Uiso 1 2 d S . P . .
O38 O 0.8198(19) 0.7500 -0.0042(16) 0.209(12) Uiso 1 2 d S . P . .
O39 O 0.5227(16) 0.7500 -0.0175(10) 0.138(8) Uani 1 2 d S T P . .
O40 O 0.2793(16) 0.7500 0.0726(13) 0.163(9) Uiso 1 2 d S . P . .
O41 O 0.2627(13) 0.7500 0.2583(14) 0.143(9) Uani 1 2 d S T P . .
O42 O 0.4323(12) 0.7500 0.4524(10) 0.120(7) Uani 1 2 d S T P . .
O43 O 0.8783(8) 0.6577(4) 0.6565(7) 0.094(4) Uiso 1 1 d . . . . .
O47 O 0.5162(12) 0.3280(5) 0.0983(10) 0.180(7) Uiso 1 1 d . . . . .
O45 O 1.0462(12) 0.5592(6) 0.1611(10) 0.182(7) Uiso 1 1 d . . . . .
O48 O 0.3343(14) 0.3723(6) 0.1588(12) 0.214(9) Uiso 1 1 d . . . . .
O44 O 0.1549(8) 0.6782(4) 0.3756(8) 0.115(5) Uani 1 1 d . . . . .
O46 O 0.9765(11) 0.4847(5) 0.1439(9) 0.161(6) Uiso 1 1 d . . . . .
C1 C 0.5842(18) 0.4265(8) 0.5063(14) 0.033(7) Uiso 0.6 1 d . . P A 1
H1 H 0.5628 0.4050 0.4725 0.039 Uiso 0.6 1 calc R U P A 1
C24 C 0.617(3) 0.4219(12) 0.534(3) 0.069(16) Uiso 0.4 1 d D . P A 2
H24 H 0.6308 0.3939 0.5350 0.082 Uiso 0.4 1 calc R U P A 2
C4 C 0.9088(11) 0.4268(6) 0.5855(10) 0.066(5) Uani 1 1 d . . . . .
H4 H 0.8877 0.3997 0.5856 0.079 Uiso 1 1 calc R U . . .
C2 C 0.682(2) 0.4717(9) 0.5730(18) 0.079(10) Uiso 0.6 1 d . . P A 1
H2 H 0.7402 0.4849 0.5950 0.094 Uiso 0.6 1 calc R U P A 1
C23 C 0.622(3) 0.4858(11) 0.529(2) 0.065(13) Uiso 0.4 1 d D . P A 2
H23 H 0.6468 0.5120 0.5248 0.078 Uiso 0.4 1 calc R U P A 2
C5 C 0.9951(11) 0.4794(6) 0.6187(10) 0.067(5) Uani 1 1 d . . . . .
H5 H 1.0424 0.4977 0.6442 0.080 Uiso 1 1 calc R U . . .
C3 C 0.597(2) 0.4720(9) 0.6013(18) 0.077(10) Uiso 0.6 1 d . . P A 1
H3 H 0.5808 0.4891 0.6381 0.092 Uiso 0.6 1 calc R U P A 1
C22 C 0.540(3) 0.4784(13) 0.556(2) 0.058(12) Uiso 0.4 1 d . . P A 2
H22 H 0.4963 0.4970 0.5685 0.070 Uiso 0.4 1 calc R U P A 2
C6 C 0.9254(11) 0.4870(5) 0.5552(9) 0.057(5) Uani 1 1 d . . . . .
H6 H 0.9173 0.5118 0.5287 0.069 Uiso 1 1 calc R U . . .
C7 C 0.9373(14) 0.4148(6) 0.3973(11) 0.081(6) Uani 1 1 d . . . . .
H7 H 0.9693 0.4067 0.4464 0.098 Uiso 1 1 calc R U . . .
C8 C 0.9058(16) 0.4234(8) 0.2742(12) 0.108(8) Uani 1 1 d . . . . .
H8 H 0.9116 0.4224 0.2238 0.129 Uiso 1 1 calc R U . . .
C9 C 0.8377(12) 0.4403(5) 0.3003(10) 0.065(5) Uani 1 1 d . . . . .
H9 H 0.7841 0.4540 0.2705 0.079 Uiso 1 1 calc R U . . .
C10 C 0.5840(10) 0.4522(4) 0.3163(8) 0.043(4) Uani 1 1 d . . . . .
H10 H 0.5789 0.4802 0.3254 0.051 Uiso 1 1 calc R U . . .
C11 C 0.6349(12) 0.3915(5) 0.3294(8) 0.063(5) Uani 1 1 d . . . . .
H11 H 0.6688 0.3677 0.3481 0.076 Uiso 1 1 calc R U . . .
C12 C 0.5563(12) 0.3943(5) 0.2680(8) 0.065(5) Uani 1 1 d . . . . .
H12 H 0.5310 0.3726 0.2358 0.078 Uiso 1 1 calc R U . . .
C13 C 0.4584(12) 0.4379(4) 0.0354(9) 0.051(4) Uani 1 1 d . . . . .
H13 H 0.3996 0.4251 0.0130 0.061 Uiso 1 1 calc R U . . .
C14 C 0.6065(13) 0.4615(5) 0.0490(11) 0.070(5) Uani 1 1 d . . . . .
H14 H 0.6672 0.4684 0.0404 0.084 Uiso 1 1 calc R U . . .
C16 C 0.2248(17) 0.4519(7) 0.0582(14) 0.117(8) Uani 1 1 d . . . . .
H16 H 0.2241 0.4237 0.0499 0.141 Uiso 1 1 calc R U . . .
C17 C 0.1804(14) 0.5169(6) 0.0411(11) 0.088(6) Uiso 1 1 d . . . . .
H17 H 0.1492 0.5410 0.0206 0.106 Uiso 1 1 calc R U . . .
C18 C 0.2612(12) 0.5122(8) 0.1027(11) 0.097(8) Uani 1 1 d . . . . .
H18 H 0.2900 0.5339 0.1336 0.117 Uiso 1 1 calc R U . . .
C19 C 0.3576(11) 0.4278(5) 0.3320(9) 0.056(4) Uani 1 1 d . . . . .
H19 H 0.4189 0.4158 0.3494 0.067 Uiso 1 1 calc R U . . .
C20 C 0.2061(12) 0.4466(7) 0.3243(11) 0.094(7) Uani 1 1 d . . . . .
H20 H 0.1443 0.4496 0.3340 0.113 Uiso 1 1 calc R U . . .
C21 C 0.2356(13) 0.4596(5) 0.2612(10) 0.075(6) Uani 1 1 d . . . . .
H21 H 0.1983 0.4749 0.2211 0.090 Uiso 1 1 calc R U . . .
C15 C 0.5742(12) 0.4681(5) 0.1160(10) 0.067(5) Uani 1 1 d . . . . .
H15 H 0.6107 0.4804 0.1601 0.081 Uiso 1 1 calc R U . . .
N1 N 0.6646(8) 0.4492(4) 0.5089(6) 0.050(4) Uani 1 1 d . . . . .
N2 N 0.5403(9) 0.4394(4) 0.5591(7) 0.058(4) Uani 1 1 d . . . . .
H2A H 0.4866 0.4297 0.5670 0.070 Uiso 1 1 calc R U . A 1
N3 N 0.8672(8) 0.4523(4) 0.5349(7) 0.046(3) Uani 1 1 d . . . . .
N4 N 0.9832(9) 0.4408(4) 0.6378(7) 0.059(4) Uani 1 1 d . . . . .
H4A H 1.0171 0.4276 0.6765 0.071 Uiso 1 1 calc R U . . .
N5 N 0.8550(8) 0.4352(4) 0.3806(7) 0.044(3) Uani 1 1 d . . . . .
N6 N 0.9679(12) 0.4072(5) 0.3371(14) 0.109(7) Uani 1 1 d . . . . .
H6A H 1.0205 0.3938 0.3364 0.131 Uiso 1 1 calc R U . . .
N7 N 0.6535(8) 0.4299(4) 0.3576(6) 0.041(3) Uani 1 1 d . . . . .
N8 N 0.5205(7) 0.4330(4) 0.2605(6) 0.037(3) Uani 1 1 d . . . . .
N9 N 0.4809(9) 0.4536(3) 0.1066(6) 0.042(3) Uani 1 1 d . . . . .
N10 N 0.5341(11) 0.4437(4) 0.0008(7) 0.064(4) Uani 1 1 d . . . . .
H10A H 0.5342 0.4367 -0.0453 0.077 Uiso 1 1 calc R U . . .
N11 N 0.2919(10) 0.4745(5) 0.1123(8) 0.061(4) Uani 1 1 d . . . . .
N12 N 0.1606(15) 0.4803(7) 0.0202(12) 0.141(8) Uiso 1 1 d . . . . .
H12A H 0.1103 0.4738 -0.0152 0.169 Uiso 1 1 calc R U . . .
N13 N 0.3283(8) 0.4465(4) 0.2670(6) 0.041(3) Uani 1 1 d . . . . .
N14 N 0.2862(11) 0.4282(4) 0.3707(7) 0.071(4) Uani 1 1 d . . . . .
H14A H 0.2900 0.4188 0.4159 0.085 Uiso 1 1 calc R U . . .

loop_
_atom_site_aniso_label
_atom_site_aniso_U_11
_atom_site_aniso_U_22
_atom_site_aniso_U_33
_atom_site_aniso_U_23
_atom_site_aniso_U_13
_atom_site_aniso_U_12
Sb 0.0230(4) 0.0234(5) 0.0230(5) -0.0008(4) 0.0055(4) -0.0005(4)
W1 0.0274(3) 0.0245(3) 0.0280(3) 0.0007(3) 0.0026(2) 0.0014(3)
W2 0.0271(3) 0.0291(3) 0.0345(3) -0.0038(3) 0.0106(3) 0.0012(3)
W3 0.0374(3) 0.0304(3) 0.0257(3) -0.0028(3) 0.0101(3) 0.0013(3)
W4 0.0316(3) 0.0301(3) 0.0304(3) -0.0024(3) 0.0017(3) -0.0010(3)
W5 0.0263(3) 0.0257(3) 0.0378(3) -0.0040(3) 0.0106(3) -0.0011(3)
W6 0.0352(3) 0.0228(3) 0.0272(3) 0.0011(3) 0.0117(3) 0.0022(3)
W7 0.0308(3) 0.0220(3) 0.0272(3) -0.0001(3) 0.0075(3) 0.0011(3)
W8 0.0306(3) 0.0263(3) 0.0302(3) -0.0048(3) 0.0092(3) 0.0011(3)
W9 0.0294(3) 0.0238(3) 0.0309(3) -0.0039(3) 0.0077(3) -0.0018(3)
Cu1 0.0348(13) 0.0257(14) 0.0303(13) 0.000 0.0106(11) 0.000
Cu2 0.0291(13) 0.0277(15) 0.0397(15) 0.000 0.0073(11) 0.000
Cu3 0.0314(13) 0.0236(14) 0.0334(14) 0.000 0.0011(11) 0.000
Cu4 0.0366(10) 0.0574(13) 0.0362(11) 0.0011(9) 0.0047(9) 0.0001(9)
Cu5 0.0402(11) 0.0525(13) 0.0326(11) -0.0017(9) 0.0042(9) -0.0031(9)
Na1 0.029(4) 0.045(5) 0.043(5) 0.000 0.006(4) 0.000
Na2 0.044(5) 0.053(6) 0.038(5) 0.000 0.007(4) 0.000
Na3 0.045(5) 0.039(5) 0.044(5) 0.000 0.009(4) 0.000
O1 0.040(5) 0.024(6) 0.045(6) 0.003(5) 0.005(5) 0.002(4)
O2 0.034(5) 0.029(6) 0.029(5) 0.004(4) 0.004(4) 0.007(4)
O3 0.027(5) 0.026(5) 0.035(5) -0.005(4) 0.004(4) 0.012(4)
O4 0.026(5) 0.047(6) 0.052(6) -0.008(5) 0.008(5) -0.002(5)
O5 0.036(5) 0.031(6) 0.018(5) -0.003(4) 0.008(4) 0.012(4)
O6 0.037(5) 0.029(6) 0.042(6) -0.004(4) 0.026(5) 0.005(4)
O7 0.059(6) 0.049(7) 0.044(6) 0.003(5) 0.015(5) -0.001(6)
O8 0.029(5) 0.034(6) 0.019(5) -0.012(4) 0.006(4) 0.002(4)
O9 0.040(5) 0.027(6) 0.031(5) 0.012(4) 0.010(4) 0.006(4)
O10 0.041(6) 0.039(6) 0.039(6) 0.002(5) 0.016(5) -0.003(5)
O11 0.026(5) 0.041(6) 0.027(5) -0.016(4) 0.004(4) 0.000(4)
O12 0.028(5) 0.021(5) 0.034(5) -0.007(4) 0.006(4) -0.002(4)
O13 0.033(5) 0.049(7) 0.054(6) -0.015(5) 0.014(5) -0.008(5)
O14 0.022(5) 0.026(5) 0.034(5) -0.005(4) 0.008(4) -0.005(4)
O15 0.025(5) 0.030(6) 0.035(5) -0.008(4) 0.016(4) -0.014(4)
O16 0.052(6) 0.046(6) 0.027(5) 0.000(5) 0.022(5) 0.003(5)
O17 0.037(5) 0.017(5) 0.033(5) 0.000(4) 0.012(4) -0.007(4)
O18 0.026(5) 0.038(6) 0.015(5) -0.004(4) 0.000(4) -0.020(4)
O19 0.031(5) 0.032(6) 0.031(5) -0.001(4) 0.014(4) 0.003(4)
O20 0.047(6) 0.019(5) 0.034(5) -0.006(4) 0.012(4) 0.002(4)
O21 0.024(5) 0.024(6) 0.053(6) -0.008(5) 0.003(4) -0.006(4)
O22 0.039(5) 0.035(6) 0.031(5) 0.003(4) 0.009(4) -0.001(5)
O23 0.034(5) 0.037(6) 0.023(5) -0.005(4) -0.006(4) -0.002(4)
O24 0.023(5) 0.018(5) 0.035(5) 0.002(4) 0.003(4) 0.001(4)
O25 0.022(5) 0.033(6) 0.044(6) 0.000(5) 0.009(4) 0.009(4)
O26 0.042(5) 0.032(6) 0.021(5) -0.005(4) 0.012(4) 0.000(4)
O27 0.049(6) 0.016(5) 0.034(5) -0.001(4) 0.022(4) 0.009(4)
O28 0.030(5) 0.023(6) 0.050(6) -0.004(4) 0.002(5) 0.002(4)
O29 0.051(6) 0.030(6) 0.044(6) 0.004(5) 0.028(5) 0.005(5)
O30 0.033(5) 0.031(6) 0.031(5) -0.014(4) 0.002(4) -0.005(4)
O31 0.039(5) 0.021(5) 0.013(4) 0.005(4) 0.011(4) 0.003(4)
O32 0.028(5) 0.024(5) 0.025(5) -0.009(4) 0.014(4) -0.004(4)
O33 0.023(4) 0.018(5) 0.033(5) 0.001(4) 0.007(4) 0.001(4)
O36 0.034(8) 0.066(11) 0.100(13) 0.000 0.012(8) 0.000
O39 0.20(2) 0.108(18) 0.092(16) 0.000 0.013(15) 0.000
O41 0.081(14) 0.107(18) 0.25(3) 0.000 0.052(16) 0.000
O42 0.099(14) 0.16(2) 0.112(16) 0.000 0.058(13) 0.000
O44 0.089(10) 0.125(13) 0.126(12) -0.038(9) 0.012(9) 0.013(9)
C4 0.045(11) 0.073(14) 0.072(13) -0.025(11) 0.000(10) -0.023(10)
C5 0.039(10) 0.061(13) 0.085(14) 0.005(11) -0.015(10) -0.015(9)
C6 0.054(11) 0.042(11) 0.058(11) -0.007(9) -0.024(9) 0.010(9)
C7 0.077(15) 0.089(17) 0.083(16) 0.017(12) 0.028(13) 0.036(12)
C8 0.079(16) 0.18(3) 0.074(16) 0.004(17) 0.042(14) 0.028(17)
C9 0.054(12) 0.065(14) 0.069(14) 0.007(10) -0.003(10) 0.016(10)
C10 0.034(9) 0.039(10) 0.052(10) 0.007(8) 0.003(8) 0.015(8)
C11 0.085(13) 0.056(13) 0.037(10) 0.012(9) -0.009(9) 0.019(10)
C12 0.083(13) 0.051(12) 0.044(11) -0.022(9) -0.019(10) -0.005(10)
C13 0.062(11) 0.034(10) 0.050(11) -0.014(8) 0.000(9) 0.006(8)
C14 0.074(13) 0.061(13) 0.083(15) -0.020(11) 0.032(12) -0.020(11)
C16 0.13(2) 0.087(18) 0.14(2) -0.036(16) 0.030(18) 0.005(17)
C18 0.039(12) 0.17(3) 0.075(16) -0.015(17) 0.006(11) 0.002(14)
C19 0.055(10) 0.065(12) 0.057(11) 0.002(10) 0.032(9) 0.009(9)
C20 0.048(12) 0.17(2) 0.062(14) 0.009(14) 0.012(11) 0.037(13)
C21 0.075(14) 0.088(15) 0.059(13) 0.053(11) 0.009(11) 0.017(11)
C15 0.068(12) 0.079(15) 0.061(13) -0.023(10) 0.030(10) -0.017(11)
N1 0.062(9) 0.059(9) 0.037(8) -0.012(7) 0.023(7) -0.037(7)
N2 0.076(10) 0.040(9) 0.071(10) -0.009(7) 0.041(8) -0.038(7)
N3 0.037(8) 0.039(9) 0.058(9) 0.015(7) 0.004(7) 0.003(6)
N4 0.045(8) 0.057(11) 0.060(10) -0.009(8) -0.019(7) 0.011(7)
N5 0.042(8) 0.041(9) 0.047(9) 0.004(7) 0.006(7) 0.004(6)
N6 0.072(13) 0.087(14) 0.18(2) -0.030(14) 0.064(15) 0.024(10)
N7 0.036(7) 0.037(8) 0.049(8) -0.013(7) 0.004(6) 0.004(6)
N8 0.030(7) 0.049(9) 0.029(7) 0.001(6) 0.002(6) 0.003(6)
N9 0.057(8) 0.041(8) 0.027(7) -0.010(6) 0.004(6) -0.003(7)
N10 0.090(12) 0.065(11) 0.041(9) -0.010(7) 0.025(9) 0.018(9)
N11 0.050(10) 0.076(12) 0.060(11) -0.002(9) 0.016(8) -0.010(9)
N13 0.042(8) 0.061(9) 0.015(6) 0.016(6) -0.006(6) 0.005(7)
N14 0.099(12) 0.060(10) 0.059(10) 0.025(8) 0.027(9) -0.016(9)

loop_
_atom_type_symbol
_atom_type_description
_atom_type_scat_dispersion_real
_atom_type_scat_dispersion_imag
_atom_type_scat_source
C C 0.0030 0.0020 'International Tables Vol C Tables 4.2.6.8 and 6.1.1.4'
H H 0.0000 0.0000 'International Tables Vol C Tables 4.2.6.8 and 6.1.1.4'
Cu Cu 0.3200 1.2650 'International Tables Vol C Tables 4.2.6.8 and 6.1.1.4'
N N 0.0060 0.0030 'International Tables Vol C Tables 4.2.6.8 and 6.1.1.4'
Na Na 0.0360 0.0250 'International Tables Vol C Tables 4.2.6.8 and 6.1.1.4'
O O 0.0110 0.0060 'International Tables Vol C Tables 4.2.6.8 and 6.1.1.4'
Sb Sb -0.5870 1.5460 'International Tables Vol C Tables 4.2.6.8 and 6.1.1.4'
W W -0.8490 6.8720 'International Tables Vol C Tables 4.2.6.8 and 6.1.1.4'

loop_
_geom_angle_atom_site_label_1
_geom_angle_atom_site_label_2
_geom_angle_atom_site_label_3
_geom_angle
_geom_angle_site_symmetry_1
_geom_angle_site_symmetry_3
O33 Sb O31 90.5(3) . .
O33 Sb O32 90.4(3) . .
O31 Sb O32 91.7(3) . .
O1 W1 O19 103.8(4) . .
O1 W1 O3 102.7(4) . .
O19 W1 O3 90.3(3) . .
O1 W1 O18 97.3(3) . .
O19 W1 O18 91.4(3) . .
O3 W1 O18 158.9(3) . .
O1 W1 O2 97.5(3) . .
O19 W1 O2 158.7(3) . .
O3 W1 O2 86.5(3) . .
O18 W1 O2 84.2(3) . .
O1 W1 O31 166.8(3) . .
O19 W1 O31 85.6(3) . .
O3 W1 O31 86.3(3) . .
O18 W1 O31 72.9(3) . .
O2 W1 O31 73.2(3) . .
O1 W1 Na1 93.9(3) . .
O19 W1 Na1 39.4(3) . .
O3 W1 Na1 129.7(3) . .
O18 W1 Na1 54.4(2) . .
O2 W1 Na1 138.2(2) . .
O31 W1 Na1 87.5(2) . .
O4 W2 O20 103.1(4) . .
O4 W2 O6 98.7(4) . .
O20 W2 O6 92.2(3) . .
O4 W2 O3 100.6(4) . .
O20 W2 O3 89.6(3) . .
O6 W2 O3 159.7(3) . .
O4 W2 O5 95.7(4) . .
O20 W2 O5 161.2(3) . .
O6 W2 O5 86.6(3) . .
O3 W2 O5 85.2(3) . .
O4 W2 O32 167.3(3) . .
O20 W2 O32 88.1(3) . .
O6 W2 O32 74.6(3) . .
O3 W2 O32 85.2(3) . .
O5 W2 O32 73.4(3) . .
O4 W2 Na2 96.4(3) . .
O20 W2 Na2 39.7(3) . .
O6 W2 Na2 54.1(3) . .
O3 W2 Na2 129.1(2) . .
O5 W2 Na2 140.1(2) . .
O32 W2 Na2 88.4(2) . .
O7 W3 O21 102.9(4) . .
O7 W3 O9 101.2(4) . .
O21 W3 O9 91.8(3) . .
O7 W3 O8 97.1(4) . .
O21 W3 O8 159.8(3) . .
O9 W3 O8 87.0(3) . .
O7 W3 O6 98.1(4) . .
O21 W3 O6 89.9(3) . .
O9 W3 O6 159.8(3) . .
O8 W3 O6 84.5(3) . .
O7 W3 O32 166.5(4) . .
O21 W3 O32 87.4(3) . .
O9 W3 O32 87.0(3) . .
O8 W3 O32 72.4(3) . .
O6 W3 O32 72.9(3) . .
O7 W3 Na2 95.4(3) . .
O21 W3 Na2 38.2(3) . .
O9 W3 Na2 129.9(3) . .
O8 W3 Na2 137.5(2) . .
O6 W3 Na2 53.5(2) . .
O32 W3 Na2 87.4(2) . .
O10 W4 O22 104.4(4) . .
O10 W4 O9 100.0(3) . .
O22 W4 O9 88.4(3) . .
O10 W4 O12 98.8(3) . .
O22 W4 O12 92.2(3) . .
O9 W4 O12 160.4(3) . .
O10 W4 O11 96.9(4) . .
O22 W4 O11 158.6(3) . .
O9 W4 O11 85.6(3) . .
O12 W4 O11 86.8(3) . .
O10 W4 O33 167.9(3) . .
O22 W4 O33 85.9(3) . .
O9 W4 O33 86.5(3) . .
O12 W4 O33 74.0(3) . .
O11 W4 O33 73.3(3) . .
O10 W4 Na3 96.2(3) . .
O22 W4 Na3 40.8(3) . .
O9 W4 Na3 129.1(3) . .
O12 W4 Na3 53.4(2) . .
O11 W4 Na3 139.6(2) . .
O33 W4 Na3 87.4(2) . .
O13 W5 O23 104.0(4) . .
O13 W5 O15 100.9(4) . .
O23 W5 O15 90.2(3) . .
O13 W5 O12 97.6(4) . .
O23 W5 O12 90.6(3) . .
O15 W5 O12 160.7(3) . .
O13 W5 O14 97.7(4) . .
O23 W5 O14 158.2(3) . .
O15 W5 O14 87.3(3) . .
O12 W5 O14 84.9(3) . .
O13 W5 O33 167.6(3) . .
O23 W5 O33 85.3(3) . .
O15 W5 O33 87.1(3) . .
O12 W5 O33 73.8(3) . .
O14 W5 O33 73.0(3) . .
O13 W5 Na3 94.7(3) . .
O23 W5 Na3 39.4(3) . .
O15 W5 Na3 129.6(2) . .
O12 W5 Na3 53.4(2) . .
O14 W5 Na3 137.7(2) . .
O33 W5 Na3 87.2(2) . .
O16 W6 O24 104.6(4) . .
O16 W6 O15 100.8(4) . .
O24 W6 O15 88.4(3) . .
O16 W6 O18 99.1(3) . .
O24 W6 O18 91.8(3) . .
O15 W6 O18 159.4(3) . .
O16 W6 O17 95.6(4) . .
O24 W6 O17 159.7(3) . .
O15 W6 O17 86.9(3) . .
O18 W6 O17 85.8(3) . .
O16 W6 O31 166.6(3) . .
O24 W6 O31 87.3(3) . .
O15 W6 O31 85.5(3) . .
O18 W6 O31 74.0(3) . .
O17 W6 O31 72.7(3) . .
O16 W6 Na1 97.8(3) . .
O24 W6 Na1 39.5(2) . .
O15 W6 Na1 127.7(3) . .
O18 W6 Na1 54.0(2) . .
O17 W6 Na1 139.1(2) . .
O31 W6 Na1 87.5(2) . .
O28 W7 O25 101.0(4) . .
O28 W7 O2 101.6(4) . .
O25 W7 O2 91.6(3) . .
O28 W7 O17 100.6(4) . .
O25 W7 O17 157.8(3) . .
O2 W7 O17 89.0(3) . .
O28 W7 O27 100.7(3) . .
O25 W7 O27 84.2(3) . .
O2 W7 O27 157.7(3) . .
O17 W7 O27 86.8(3) . .
O28 W7 O31 171.7(3) . .
O25 W7 O31 86.3(3) . .
O2 W7 O31 73.9(3) . .
O17 W7 O31 72.6(3) . .
O27 W7 O31 83.9(3) . .
O29 W8 O8 102.0(4) . .
O29 W8 O26 102.1(4) . .
O8 W8 O26 91.1(3) . .
O29 W8 O5 99.8(4) . .
O8 W8 O5 89.1(3) . .
O26 W8 O5 157.6(3) . .
O29 W8 O25 101.1(4) . .
O8 W8 O25 156.9(3) . .
O26 W8 O25 83.6(3) . .
O5 W8 O25 87.5(3) . .
O29 W8 O32 170.6(3) . .
O8 W8 O32 72.8(3) . .
O26 W8 O32 86.0(3) . .
O5 W8 O32 72.6(3) . .
O25 W8 O32 84.3(3) . .
O30 W9 O27 101.5(3) . .
O30 W9 O14 99.4(3) . .
O27 W9 O14 90.6(3) . .
O30 W9 O26 101.3(4) . .
O27 W9 O26 85.1(3) . .
O14 W9 O26 159.2(3) . .
O30 W9 O11 99.2(3) . .
O27 W9 O11 159.2(3) . .
O14 W9 O11 88.6(3) . .
O26 W9 O11 88.4(3) . .
O30 W9 O33 169.4(3) . .
O27 W9 O33 86.4(3) . .
O14 W9 O33 73.2(3) . .
O26 W9 O33 86.3(3) . .
O11 W9 O33 73.5(3) . .
O20 Cu1 O20 88.7(5) . 4_575
O20 Cu1 O19 89.4(3) . .
O20 Cu1 O19 168.1(3) 4_575 .
O20 Cu1 O19 168.1(3) . 4_575
O20 Cu1 O19 89.4(3) 4_575 4_575
O19 Cu1 O19 90.1(5) . 4_575
O20 Cu1 O36 98.3(4) . .
O20 Cu1 O36 98.3(4) 4_575 .
O19 Cu1 O36 93.6(3) . .
O19 Cu1 O36 93.6(3) 4_575 .
O20 Cu1 Na1 131.5(2) . .
O20 Cu1 Na1 131.5(2) 4_575 .
O19 Cu1 Na1 45.3(2) . .
O19 Cu1 Na1 45.3(2) 4_575 .
O36 Cu1 Na1 100.5(4) . .
O20 Cu1 Na2 45.0(2) . .
O20 Cu1 Na2 45.0(2) 4_575 .
O19 Cu1 Na2 129.7(2) . .
O19 Cu1 Na2 129.7(2) 4_575 .
O36 Cu1 Na2 110.1(4) . .
Na1 Cu1 Na2 149.43(18) . .
O22 Cu2 O22 90.1(5) 4_575 .
O22 Cu2 O21 89.6(3) 4_575 4_575
O22 Cu2 O21 169.1(3) . 4_575
O22 Cu2 O21 169.1(3) 4_575 .
O22 Cu2 O21 89.6(3) . .
O21 Cu2 O21 88.7(5) 4_575 .
O22 Cu2 O39 95.6(4) 4_575 .
O22 Cu2 O39 95.6(4) . .
O21 Cu2 O39 95.3(5) 4_575 .
O21 Cu2 O39 95.3(5) . .
O22 Cu2 Na2 130.2(2) 4_575 .
O22 Cu2 Na2 130.2(2) . .
O21 Cu2 Na2 45.0(2) 4_575 .
O21 Cu2 Na2 45.0(2) . .
O39 Cu2 Na2 106.2(6) . .
O22 Cu2 Na3 45.5(2) 4_575 .
O22 Cu2 Na3 45.5(2) . .
O21 Cu2 Na3 131.3(2) 4_575 .
O21 Cu2 Na3 131.3(2) . .
O39 Cu2 Na3 105.2(6) . .
Na2 Cu2 Na3 148.58(19) . .
O24 Cu3 O24 90.6(4) 4_575 .
O24 Cu3 O23 88.7(3) 4_575 4_575
O24 Cu3 O23 166.1(3) . 4_575
O24 Cu3 O23 166.1(3) 4_575 .
O24 Cu3 O23 88.7(3) . .
O23 Cu3 O23 88.7(5) 4_575 .
O24 Cu3 O42 99.4(4) 4_575 .
O24 Cu3 O42 99.4(4) . .
O23 Cu3 O42 94.4(4) 4_575 .
O23 Cu3 O42 94.4(4) . .
O24 Cu3 Na1 46.0(2) 4_575 .
O24 Cu3 Na1 46.0(2) . .
O23 Cu3 Na1 129.0(2) 4_575 .
O23 Cu3 Na1 129.0(2) . .
O42 Cu3 Na1 112.3(5) . .
O24 Cu3 Na3 129.8(2) 4_575 .
O24 Cu3 Na3 129.8(2) . .
O23 Cu3 Na3 44.5(2) 4_575 .
O23 Cu3 Na3 44.5(2) . .
O42 Cu3 Na3 100.9(5) . .
Na1 Cu3 Na3 146.82(19) . .
N3 Cu4 N1 90.5(5) . .
N3 Cu4 N7 172.2(5) . .
N1 Cu4 N7 89.5(5) . .
N3 Cu4 N5 90.4(5) . .
N1 Cu4 N5 174.6(5) . .
N7 Cu4 N5 88.9(5) . .
N8 Cu5 N11 178.4(6) . .
N8 Cu5 N9 90.0(5) . .
N11 Cu5 N9 89.5(5) . .
N8 Cu5 N13 88.2(4) . .
N11 Cu5 N13 92.0(5) . .
N9 Cu5 N13 171.6(5) . .
N8 Cu5 O30 89.5(4) . .
N11 Cu5 O30 92.1(5) . .
N9 Cu5 O30 89.0(4) . .
N13 Cu5 O30 99.2(4) . .
O34 Na1 O19 143.0(3) . .
O34 Na1 O19 143.0(3) . 4_575
O19 Na1 O19 68.8(4) . 4_575
O34 Na1 O24 92.5(6) . .
O19 Na1 O24 79.5(3) . .
O19 Na1 O24 116.9(4) 4_575 .
O34 Na1 O24 92.5(6) . 4_575
O19 Na1 O24 116.9(4) . 4_575
O19 Na1 O24 79.5(3) 4_575 4_575
O24 Na1 O24 68.4(4) . 4_575
O34 Na1 O35 89.8(8) . .
O19 Na1 O35 78.3(4) . .
O19 Na1 O35 78.3(4) 4_575 .
O24 Na1 O35 145.72(19) . .
O24 Na1 O35 145.72(19) 4_575 .
O34 Na1 O18 84.6(2) . .
O19 Na1 O18 60.1(2) . .
O19 Na1 O18 128.6(3) 4_575 .
O24 Na1 O18 59.6(2) . .
O24 Na1 O18 127.6(3) 4_575 .
O35 Na1 O18 86.64(19) . .
O34 Na1 O18 84.6(2) . 4_575
O19 Na1 O18 128.6(3) . 4_575
O19 Na1 O18 60.1(2) 4_575 4_575
O24 Na1 O18 127.6(3) . 4_575
O24 Na1 O18 59.6(2) 4_575 4_575
O35 Na1 O18 86.6(2) . 4_575
O18 Na1 O18 167.3(4) . 4_575
O34 Na1 Cu3 98.9(7) . .
O19 Na1 Cu3 94.6(3) . .
O19 Na1 Cu3 94.6(3) 4_575 .
O24 Na1 Cu3 34.62(19) . .
O24 Na1 Cu3 34.62(19) 4_575 .
O35 Na1 Cu3 171.3(5) . .
O18 Na1 Cu3 94.14(19) . .
O18 Na1 Cu3 94.14(19) 4_575 .
O34 Na1 Cu1 169.2(7) . .
O19 Na1 Cu1 34.6(2) . .
O19 Na1 Cu1 34.6(2) 4_575 .
O24 Na1 Cu1 96.4(3) . .
O24 Na1 Cu1 96.4(3) 4_575 .
O35 Na1 Cu1 79.4(5) . .
O18 Na1 Cu1 94.7(2) . .
O18 Na1 Cu1 94.7(2) 4_575 .
Cu3 Na1 Cu1 91.83(18) . .
O34 Na1 W1 115.3(2) . 4_575
O19 Na1 W1 95.1(3) . 4_575
O19 Na1 W1 27.76(19) 4_575 4_575
O24 Na1 W1 133.7(3) . 4_575
O24 Na1 W1 73.96(18) 4_575 4_575
O35 Na1 W1 74.2(2) . 4_575
O18 Na1 W1 151.7(3) . 4_575
O18 Na1 W1 33.69(15) 4_575 4_575
Cu3 Na1 W1 101.78(13) . 4_575
Cu1 Na1 W1 61.88(10) . 4_575
O34 Na1 W1 115.3(2) . .
O19 Na1 W1 27.76(19) . .
O19 Na1 W1 95.1(3) 4_575 .
O24 Na1 W1 73.96(18) . .
O24 Na1 W1 133.7(3) 4_575 .
O35 Na1 W1 74.2(2) . .
O18 Na1 W1 33.69(15) . .
O18 Na1 W1 151.7(3) 4_575 .
Cu3 Na1 W1 101.78(13) . .
Cu1 Na1 W1 61.88(10) . .
W1 Na1 W1 118.95(19) 4_575 .
O21 Na2 O21 67.7(4) 4_575 .
O21 Na2 O38 86.6(6) 4_575 .
O21 Na2 O38 86.6(6) . .
O21 Na2 O20 117.2(4) 4_575 .
O21 Na2 O20 80.7(3) . .
O38 Na2 O20 145.4(3) . .
O21 Na2 O20 80.7(3) 4_575 4_575
O21 Na2 O20 117.2(4) . 4_575
O38 Na2 O20 145.4(3) . 4_575
O20 Na2 O20 67.4(4) . 4_575
O21 Na2 O37 146.1(2) 4_575 .
O21 Na2 O37 146.1(2) . .
O38 Na2 O37 92.5(9) . .
O20 Na2 O37 81.1(5) . .
O20 Na2 O37 81.1(5) 4_575 .
O21 Na2 O6 60.0(2) 4_575 4_575
O21 Na2 O6 127.5(3) . 4_575
O38 Na2 O6 85.8(2) . 4_575
O20 Na2 O6 127.2(3) . 4_575
O20 Na2 O6 60.0(2) 4_575 4_575
O37 Na2 O6 86.1(2) . 4_575
O21 Na2 O6 127.5(3) 4_575 .
O21 Na2 O6 60.0(2) . .
O38 Na2 O6 85.8(2) . .
O20 Na2 O6 60.0(2) . .
O20 Na2 O6 127.2(3) 4_575 .
O37 Na2 O6 86.1(2) . .
O6 Na2 O6 168.3(4) 4_575 .
O21 Na2 Cu2 34.3(2) 4_575 .
O21 Na2 Cu2 34.3(2) . .
O38 Na2 Cu2 91.9(7) . .
O20 Na2 Cu2 95.3(3) . .
O20 Na2 Cu2 95.3(3) 4_575 .
O37 Na2 Cu2 175.6(6) . .
O6 Na2 Cu2 94.2(2) 4_575 .
O6 Na2 Cu2 94.2(2) . .
O21 Na2 Cu1 95.5(3) 4_575 .
O21 Na2 Cu1 95.5(3) . .
O38 Na2 Cu1 177.6(7) . .
O20 Na2 Cu1 34.1(2) . .
O20 Na2 Cu1 34.1(2) 4_575 .
O37 Na2 Cu1 85.0(6) . .
O6 Na2 Cu1 94.0(2) 4_575 .
O6 Na2 Cu1 94.0(2) . .
Cu2 Na2 Cu1 90.55(18) . .
O21 Na2 W2 73.5(2) 4_575 4_575
O21 Na2 W2 132.8(3) . 4_575
O38 Na2 W2 117.27(18) . 4_575
O20 Na2 W2 94.5(3) . 4_575
O20 Na2 W2 28.17(18) 4_575 4_575
O37 Na2 W2 77.0(3) . 4_575
O6 Na2 W2 32.75(16) 4_575 4_575
O6 Na2 W2 151.6(3) . 4_575
Cu2 Na2 W2 100.98(13) . 4_575
Cu1 Na2 W2 62.19(10) . 4_575
O21 Na2 W2 132.8(3) 4_575 .
O21 Na2 W2 73.5(2) . .
O38 Na2 W2 117.27(18) . .
O20 Na2 W2 28.17(18) . .
O20 Na2 W2 94.5(3) 4_575 .
O37 Na2 W2 77.0(3) . .
O6 Na2 W2 151.6(3) 4_575 .
O6 Na2 W2 32.75(16) . .
Cu2 Na2 W2 100.98(13) . .
Cu1 Na2 W2 62.19(10) . .
W2 Na2 W2 119.7(2) 4_575 .
O41 Na3 O23 85.4(5) . .
O41 Na3 O23 85.4(5) . 4_575
O23 Na3 O23 68.6(4) . 4_575
O41 Na3 O22 145.9(2) . 4_575
O23 Na3 O22 116.3(4) . 4_575
O23 Na3 O22 79.5(3) 4_575 4_575
O41 Na3 O22 145.9(2) . .
O23 Na3 O22 79.5(3) . .
O23 Na3 O22 116.3(4) 4_575 .
O22 Na3 O22 67.5(4) 4_575 .
O41 Na3 O40 87.2(8) . .
O23 Na3 O40 144.8(2) . .
O23 Na3 O40 144.8(2) 4_575 .
O22 Na3 O40 87.8(5) 4_575 .
O22 Na3 O40 87.8(5) . .
O41 Na3 O12 84.5(2) . 4_575
O23 Na3 O12 128.7(3) . 4_575
O23 Na3 O12 60.6(2) 4_575 4_575
O22 Na3 O12 61.5(2) 4_575 4_575
O22 Na3 O12 128.5(3) . 4_575
O40 Na3 O12 84.5(2) . 4_575
O41 Na3 O12 84.5(2) . .
O23 Na3 O12 60.5(2) . .
O23 Na3 O12 128.7(3) 4_575 .
O22 Na3 O12 128.5(3) 4_575 .
O22 Na3 O12 61.5(2) . .
O40 Na3 O12 84.5(2) . .
O12 Na3 O12 164.8(4) 4_575 .
O41 Na3 Cu2 179.5(6) . .
O23 Na3 Cu2 95.0(3) . .
O23 Na3 Cu2 95.0(3) 4_575 .
O22 Na3 Cu2 34.0(2) 4_575 .
O22 Na3 Cu2 34.0(2) . .
O40 Na3 Cu2 92.3(6) . .
O12 Na3 Cu2 95.5(2) 4_575 .
O12 Na3 Cu2 95.5(2) . .
O41 Na3 Cu3 87.7(6) . .
O23 Na3 Cu3 34.4(2) . .
O23 Na3 Cu3 34.4(2) 4_575 .
O22 Na3 Cu3 96.4(3) 4_575 .
O22 Na3 Cu3 96.4(3) . .
O40 Na3 Cu3 175.0(6) . .
O12 Na3 Cu3 95.0(2) 4_575 .
O12 Na3 Cu3 95.0(2) . .
Cu2 Na3 Cu3 92.79(18) . .
O41 Na3 W4 117.33(17) . 4_575
O23 Na3 W4 134.0(3) . 4_575
O23 Na3 W4 73.8(2) 4_575 4_575
O22 Na3 W4 28.85(19) 4_575 4_575
O22 Na3 W4 94.8(3) . 4_575
O40 Na3 W4 79.3(3) . 4_575
O12 Na3 W4 33.81(16) 4_575 4_575
O12 Na3 W4 151.8(3) . 4_575
Cu2 Na3 W4 62.56(11) . 4_575
Cu3 Na3 W4 103.03(13) . 4_575
O41 Na3 W4 117.33(17) . .
O23 Na3 W4 73.8(2) . .
O23 Na3 W4 134.0(3) 4_575 .
O22 Na3 W4 94.8(3) 4_575 .
O22 Na3 W4 28.84(19) . .
O40 Na3 W4 79.3(3) . .
O12 Na3 W4 151.8(3) 4_575 .
O12 Na3 W4 33.81(16) . .
Cu2 Na3 W4 62.56(11) . .
Cu3 Na3 W4 103.03(13) . .
W4 Na3 W4 119.5(2) 4_575 .
W7 O2 W1 119.7(4) . .
W1 O3 W2 147.5(4) . .
W8 O5 W2 119.5(4) . .
W2 O6 W3 117.3(4) . .
W2 O6 Na2 93.2(3) . .
W3 O6 Na2 92.7(3) . .
W8 O8 W3 121.5(4) . .
W3 O9 W4 146.0(5) . .
W9 O11 W4 118.6(4) . .
W4 O12 W5 117.1(4) . .
W4 O12 Na3 92.8(3) . .
W5 O12 Na3 92.8(3) . .
W9 O14 W5 119.9(4) . .
W5 O15 W6 147.6(4) . .
W7 O17 W6 119.8(4) . .
W6 O18 W1 117.6(3) . .
W6 O18 Na1 93.0(3) . .
W1 O18 Na1 91.9(3) . .
W1 O19 Cu1 144.5(4) . .
W1 O19 Na1 112.8(4) . .
Cu1 O19 Na1 100.1(3) . .
W2 O20 Cu1 146.4(5) . .
W2 O20 Na2 112.1(4) . .
Cu1 O20 Na2 100.9(3) . .
W3 O21 Cu2 144.1(4) . .
W3 O21 Na2 114.5(4) . .
Cu2 O21 Na2 100.7(3) . .
W4 O22 Cu2 147.3(5) . .
W4 O22 Na3 110.3(4) . .
Cu2 O22 Na3 100.5(4) . .
W5 O23 Cu3 143.3(5) . .
W5 O23 Na3 112.5(4) . .
Cu3 O23 Na3 101.0(4) . .
W6 O24 Cu3 146.8(4) . .
W6 O24 Na1 113.0(3) . .
Cu3 O24 Na1 99.4(3) . .
W7 O25 W8 154.9(4) . .
W9 O26 W8 153.1(4) . .
W9 O27 W7 152.4(4) . .
W9 O30 Cu5 171.8(4) . .
Sb O31 W6 115.4(3) . .
Sb O31 W1 112.4(3) . .
W6 O31 W1 95.2(3) . .
Sb O31 W7 137.1(4) . .
W6 O31 W7 94.9(3) . .
W1 O31 W7 93.0(3) . .
Sb O32 W2 114.0(3) . .
Sb O32 W3 114.1(3) . .
W2 O32 W3 94.9(3) . .
Sb O32 W8 137.3(4) . .
W2 O32 W8 94.5(3) . .
W3 O32 W8 93.2(3) . .
Sb O33 W4 114.5(3) . .
Sb O33 W5 112.9(3) . .
W4 O33 W5 94.9(3) . .
Sb O33 W9 137.2(4) . .
W4 O33 W9 94.6(3) . .
W5 O33 W9 93.8(3) . .
N2 C1 N1 109(2) . .
N1 C24 N2 110(3) . .
N3 C4 N4 116.3(17) . .
N1 C2 C3 109(3) . .
C22 C23 N1 112(3) . .
N4 C5 C6 106.5(14) . .
C2 C3 N2 102(3) . .
N2 C22 C23 102(3) . .
C5 C6 N3 110.0(14) . .
N6 C7 N5 110.9(18) . .
C9 C8 N6 104.4(18) . .
C8 C9 N5 110.9(16) . .
N7 C10 N8 116.8(13) . .
N7 C11 C12 106.8(14) . .
N8 C12 C11 110.8(13) . .
N9 C13 N10 110.3(13) . .
N10 C14 C15 106.3(15) . .
N12 C16 N11 105(2) . .
N12 C17 C18 102(2) . .
N11 C18 C17 113(2) . .
N13 C19 N14 110.0(14) . .
C21 C20 N14 106.1(15) . .
N13 C21 C20 108.1(14) . .
N9 C15 C14 109.6(15) . .
C2 N1 C1 108.2(19) . .
C24 N1 C23 102(2) . .
C24 N1 Cu4 131(2) . .
C2 N1 Cu4 122.1(15) . .
C1 N1 Cu4 128.8(13) . .
C23 N1 Cu4 126.5(18) . .
C22 N2 C24 113(3) . .
C1 N2 C3 108.9(19) . .
C4 N3 C6 101.4(13) . .
C4 N3 Cu4 130.8(12) . .
C6 N3 Cu4 127.5(10) . .
C4 N4 C5 105.7(15) . .
C7 N5 C9 103.1(14) . .
C7 N5 Cu4 128.8(13) . .
C9 N5 Cu4 126.5(11) . .
C7 N6 C8 110.6(17) . .
C10 N7 C11 104.3(12) . .
C10 N7 Cu4 130.3(11) . .
C11 N7 Cu4 125.3(10) . .
C10 N8 C12 101.1(11) . .
C10 N8 Cu5 130.0(10) . .
C12 N8 Cu5 128.9(10) . .
C13 N9 C15 104.6(13) . .
C13 N9 Cu5 131.1(11) . .
C15 N9 Cu5 124.2(10) . .
C14 N10 C13 109.1(14) . .
C18 N11 C16 104.7(18) . .
C18 N11 Cu5 126.9(14) . .
C16 N11 Cu5 128.4(16) . .
C17 N12 C16 115(2) . .
C19 N13 C21 108.5(12) . .
C19 N13 Cu5 126.2(10) . .
C21 N13 Cu5 125.4(10) . .
C19 N14 C20 107.1(14) . .

loop_
_geom_bond_atom_site_label_1
_geom_bond_atom_site_label_2
_geom_bond_distance
_geom_bond_site_symmetry_2
Sb O33 1.991(7) .
Sb O31 1.996(7) .
Sb O32 1.997(7) .
W1 O1 1.713(8) .
W1 O19 1.797(8) .
W1 O3 1.914(8) .
W1 O18 1.973(7) .
W1 O2 1.999(8) .
W1 O31 2.284(7) .
W1 Na1 3.555(3) .
W2 O4 1.724(8) .
W2 O20 1.811(8) .
W2 O6 1.925(8) .
W2 O3 1.930(8) .
W2 O5 1.995(8) .
W2 O32 2.260(7) .
W2 Na2 3.554(4) .
W3 O7 1.727(9) .
W3 O21 1.804(8) .
W3 O9 1.907(8) .
W3 O8 1.989(8) .
W3 O6 1.992(8) .
W3 O32 2.281(7) .
W3 Na2 3.581(4) .
W4 O10 1.715(8) .
W4 O22 1.813(8) .
W4 O9 1.946(8) .
W4 O12 1.963(8) .
W4 O11 1.996(8) .
W4 O33 2.267(7) .
W4 Na3 3.523(4) .
W5 O13 1.702(8) .
W5 O23 1.793(8) .
W5 O15 1.898(8) .
W5 O12 1.963(8) .
W5 O14 1.967(8) .
W5 O33 2.279(7) .
W5 Na3 3.524(4) .
W6 O16 1.729(7) .
W6 O24 1.794(7) .
W6 O15 1.942(7) .
W6 O18 1.946(7) .
W6 O17 2.009(8) .
W6 O31 2.258(7) .
W6 Na1 3.571(3) .
W7 O28 1.691(8) .
W7 O25 1.877(8) .
W7 O2 1.879(8) .
W7 O17 1.906(8) .
W7 O27 1.950(8) .
W7 O31 2.340(7) .
W8 O29 1.712(8) .
W8 O8 1.866(8) .
W8 O26 1.910(8) .
W8 O5 1.922(8) .
W8 O25 1.940(8) .
W8 O32 2.349(7) .
W9 O30 1.705(8) .
W9 O27 1.886(8) .
W9 O14 1.908(7) .
W9 O26 1.909(7) .
W9 O11 1.921(8) .
W9 O33 2.316(7) .
Cu1 O20 1.946(8) .
Cu1 O20 1.946(8) 4_575
Cu1 O19 1.954(8) .
Cu1 O19 1.954(8) 4_575
Cu1 O36 2.359(13) .
Cu1 Na1 3.389(7) .
Cu1 Na2 3.406(7) .
Cu2 O22 1.927(8) 4_575
Cu2 O22 1.927(8) .
Cu2 O21 1.939(8) 4_575
Cu2 O21 1.939(8) .
Cu2 O39 2.363(18) .
Cu2 Na2 3.380(7) .
Cu2 Na3 3.386(7) .
Cu3 O24 1.948(7) 4_575
Cu3 O24 1.948(7) .
Cu3 O23 1.954(8) 4_575
Cu3 O23 1.954(8) .
Cu3 O42 2.340(16) .
Cu3 Na1 3.383(7) .
Cu3 Na3 3.392(7) .
Cu4 N3 1.951(12) .
Cu4 N1 1.959(11) .
Cu4 N7 1.965(11) .
Cu4 N5 1.992(11) .
Cu5 N8 1.952(11) .
Cu5 N11 1.954(15) .
Cu5 N9 1.972(11) .
Cu5 N13 2.020(11) .
Cu5 O30 2.421(8) .
Na1 O34 2.38(3) .
Na1 O19 2.448(9) .
Na1 O19 2.448(9) 4_575
Na1 O24 2.465(9) .
Na1 O24 2.465(9) 4_575
Na1 O35 2.64(2) .
Na1 O18 2.893(8) .
Na1 O18 2.893(8) 4_575
Na1 W1 3.555(3) 4_575
Na2 O21 2.434(9) 4_575
Na2 O21 2.434(9) .
Na2 O38 2.45(3) .
Na2 O20 2.451(10) .
Na2 O20 2.451(10) 4_575
Na2 O37 2.50(2) .
Na2 O6 2.882(8) 4_575
Na2 O6 2.882(8) .
Na2 W2 3.554(4) 4_575
Na3 O41 2.42(2) .
Na3 O23 2.424(10) .
Na3 O23 2.424(10) 4_575
Na3 O22 2.456(10) 4_575
Na3 O22 2.456(10) .
Na3 O40 2.51(2) .
Na3 O12 2.832(7) 4_575
Na3 O12 2.832(7) .
Na3 W4 3.523(4) 4_575
C1 N2 1.32(3) .
C1 N1 1.34(2) .
C24 N1 1.26(4) .
C24 N2 1.38(5) .
C4 N3 1.270(18) .
C4 N4 1.315(16) .
C2 N1 1.34(3) .
C2 C3 1.41(4) .
C23 C22 1.36(5) .
C23 N1 1.42(4) .
C5 N4 1.323(17) .
C5 C6 1.343(18) .
C3 N2 1.43(3) .
C22 N2 1.27(4) .
C6 N3 1.392(17) .
C7 N6 1.28(2) .
C7 N5 1.306(18) .
C8 C9 1.28(2) .
C8 N6 1.36(2) .
C9 N5 1.417(18) .
C10 N7 1.301(15) .
C10 N8 1.332(15) .
C11 N7 1.352(17) .
C11 C12 1.372(18) .
C12 N8 1.351(17) .
C13 N9 1.347(16) .
C13 N10 1.364(17) .
C14 N10 1.308(17) .
C14 C15 1.40(2) .
C16 N12 1.36(2) .
C16 N11 1.40(2) .
C17 N12 1.26(2) .
C17 C18 1.40(2) .
C18 N11 1.30(2) .
C19 N13 1.298(16) .
C19 N14 1.348(16) .
C20 C21 1.36(2) .
C20 N14 1.372(18) .
C21 N13 1.352(17) .
C15 N9 1.366(17) .

loop_
_platon_squeeze_void_nr
_platon_squeeze_void_average_x
_platon_squeeze_void_average_y
_platon_squeeze_void_average_z
_platon_squeeze_void_volume
_platon_squeeze_void_count_electrons
_platon_squeeze_void_content
1 -0.049 0.250 0.161 1096 519 ' '
2 0.026 0.750 0.839 1096 533 ' '
